data_7100983
loop_
_publ_author_name
'Danopoulos, Andreas A.'
'Wright, Joseph A.'
'Motherwell, Willam B.'

_publ_section_title
;
Molecular N2 complexes of iron stabilised by
N-heterocyclic 'pincer' dicarbene ligands
;
_journal_name_full 'Chemical Communications'
_journal_paper_doi 10.1039/b415562a
_journal_year 2005
_chemical_formula_moiety 'C35 H41 Fe N9, C5 H12'
_chemical_formula_sum 'C40 H53 Fe N9'
_chemical_formula_weight 715.76
_space_group_IT_number 2
_space_group_name_Hall '-P 1'
_space_group_name_H-M_alt 'P -1'
_symmetry_cell_setting triclinic
_symmetry_space_group_name_Hall '-P 1'
_symmetry_space_group_name_H-M 'P -1'
_cell_angle_alpha 73.78(2)
_cell_angle_beta 79.44(2)
_cell_angle_gamma 76.978(16)
_cell_formula_units_Z 2
_cell_length_a 8.7070(17)
_cell_length_b 15.226(3)
_cell_length_c 15.788(5)
_cell_measurement_temperature 120(2)
_cell_volume 1941.8(8)
_diffrn_ambient_temperature 120(2)
_exptl_crystal_density_diffrn 1.224
_cod_database_code 7100983

loop_
_symmetry_equiv_pos_as_xyz
'x, y, z'
'-x, -y, -z'

loop_
_atom_site_label
_atom_site_type_symbol
_atom_site_fract_x
_atom_site_fract_y
_atom_site_fract_z
_atom_site_U_iso_or_equiv
_atom_site_adp_type
_atom_site_occupancy
_atom_site_symmetry_multiplicity
_atom_site_calc_flag
_atom_site_refinement_flags
_atom_site_disorder_assembly
_atom_site_disorder_group
C1 C 0.8124(3) 0.05730(17) 0.33350(18) 0.0209(6) Uani 1 1 d . . .
C2 C 0.9230(3) 0.15496(17) 0.20365(16) 0.0170(5) Uani 1 1 d . . .
C3 C 0.8342(3) 0.10783(18) 0.09907(18) 0.0227(6) Uani 1 1 d . . .
H3 H 0.8156 0.1050 0.0425 0.027 Uiso 1 1 calc R . .
C4 C 0.7823(3) 0.05537(18) 0.17780(18) 0.0242(6) Uani 1 1 d . . .
H4 H 0.7201 0.0087 0.1879 0.029 Uiso 1 1 calc R . .
C5 C 0.9849(3) 0.23920(17) 0.04643(16) 0.0172(5) Uani 1 1 d . . .
C6 C 1.1468(3) 0.22336(18) 0.01533(16) 0.0197(5) Uani 1 1 d . . .
C7 C 1.2059(3) 0.29407(19) -0.05003(18) 0.0268(6) Uani 1 1 d . . .
H7 H 1.3156 0.2853 -0.0726 0.032 Uiso 1 1 calc R . .
C8 C 1.1072(3) 0.3773(2) -0.08281(18) 0.0300(7) Uani 1 1 d . . .
H8 H 1.1496 0.4248 -0.1278 0.036 Uiso 1 1 calc R . .
C9 C 0.9475(3) 0.39157(19) -0.05042(18) 0.0269(6) Uani 1 1 d . . .
H9 H 0.8811 0.4492 -0.0730 0.032 Uiso 1 1 calc R . .
C10 C 0.8829(3) 0.32241(18) 0.01497(17) 0.0215(6) Uani 1 1 d . . .
C11 C 0.7074(3) 0.34027(18) 0.05021(18) 0.0249(6) Uani 1 1 d . . .
H11 H 0.6852 0.2849 0.0991 0.030 Uiso 1 1 calc R . .
C12 C 0.6062(3) 0.3506(2) -0.0224(2) 0.0394(8) Uani 1 1 d . . .
H12A H 0.6225 0.4061 -0.0701 0.059 Uiso 1 1 calc R . .
H12B H 0.4938 0.3570 0.0027 0.059 Uiso 1 1 calc R . .
H12C H 0.6372 0.2955 -0.0464 0.059 Uiso 1 1 calc R . .
C13 C 0.6632(4) 0.4251(2) 0.0890(2) 0.0407(8) Uani 1 1 d . . .
H13A H 0.7284 0.4163 0.1362 0.061 Uiso 1 1 calc R . .
H13B H 0.5506 0.4329 0.1137 0.061 Uiso 1 1 calc R . .
H13C H 0.6821 0.4806 0.0420 0.061 Uiso 1 1 calc R . .
C14 C 1.2524(3) 0.13054(18) 0.04922(18) 0.0238(6) Uani 1 1 d . . .
H14 H 1.2028 0.1015 0.1100 0.029 Uiso 1 1 calc R . .
C15 C 1.2583(4) 0.0660(2) -0.0106(2) 0.0360(7) Uani 1 1 d . . .
H15A H 1.1503 0.0580 -0.0120 0.054 Uiso 1 1 calc R . .
H15B H 1.3233 0.0054 0.0128 0.054 Uiso 1 1 calc R . .
H15C H 1.3052 0.0934 -0.0710 0.054 Uiso 1 1 calc R . .
C16 C 1.4201(3) 0.1398(2) 0.0569(2) 0.0338(7) Uani 1 1 d . . .
H16A H 1.4778 0.1582 -0.0028 0.051 Uiso 1 1 calc R . .
H16B H 1.4762 0.0800 0.0892 0.051 Uiso 1 1 calc R . .
H16C H 1.4139 0.1872 0.0891 0.051 Uiso 1 1 calc R . .
C17 C 0.7285(3) -0.00808(18) 0.38862(19) 0.0269(6) Uani 1 1 d . . .
H17 H 0.6813 -0.0450 0.3649 0.032 Uiso 1 1 calc R . .
C18 C 0.7144(3) -0.01870(19) 0.48030(19) 0.0285(7) Uani 1 1 d . . .
H18 H 0.6592 -0.0643 0.5199 0.034 Uiso 1 1 calc R . .
C19 C 0.7812(3) 0.03729(18) 0.51360(18) 0.0253(6) Uani 1 1 d . . .
H19 H 0.7716 0.0312 0.5758 0.030 Uiso 1 1 calc R . .
C20 C 0.8615(3) 0.10171(17) 0.45426(17) 0.0204(6) Uani 1 1 d . . .
C21 C 0.9961(3) 0.22761(17) 0.39721(17) 0.0193(5) Uani 1 1 d . . .
C22 C 0.9996(3) 0.2670(2) 0.52637(17) 0.0274(6) Uani 1 1 d . . .
H22 H 1.0175 0.2998 0.5657 0.033 Uiso 1 1 calc R . .
C23 C 0.9314(3) 0.19160(19) 0.54963(18) 0.0267(6) Uani 1 1 d . . .
H23 H 0.8927 0.1606 0.6081 0.032 Uiso 1 1 calc R . .
C24 C 1.0954(3) 0.37194(18) 0.38264(16) 0.0197(5) Uani 1 1 d . . .
C25 C 1.2562(3) 0.36602(18) 0.34831(17) 0.0209(6) Uani 1 1 d . . .
C26 C 1.3051(3) 0.44801(19) 0.29694(18) 0.0242(6) Uani 1 1 d . . .
H26 H 1.4136 0.4467 0.2728 0.029 Uiso 1 1 calc R . .
C27 C 1.1983(3) 0.53107(19) 0.28068(18) 0.0276(6) Uani 1 1 d . . .
H27 H 1.2341 0.5862 0.2457 0.033 Uiso 1 1 calc R . .
C28 C 1.0394(3) 0.53473(19) 0.31487(18) 0.0247(6) Uani 1 1 d . . .
H28 H 0.9673 0.5924 0.3030 0.030 Uiso 1 1 calc R . .
C29 C 0.9839(3) 0.45487(18) 0.36658(17) 0.0212(6) Uani 1 1 d . . .
C30 C 0.8084(3) 0.45960(19) 0.40188(18) 0.0252(6) Uani 1 1 d . . .
H30 H 0.7924 0.3956 0.4361 0.030 Uiso 1 1 calc R . .
C31 C 0.7069(3) 0.4910(3) 0.3261(2) 0.0422(8) Uani 1 1 d . . .
H31A H 0.7192 0.5541 0.2922 0.063 Uiso 1 1 calc R . .
H31B H 0.5951 0.4905 0.3505 0.063 Uiso 1 1 calc R . .
H31C H 0.7412 0.4485 0.2869 0.063 Uiso 1 1 calc R . .
C32 C 0.7544(3) 0.5237(3) 0.4647(2) 0.0440(9) Uani 1 1 d . . .
H32A H 0.7683 0.5870 0.4324 0.066 Uiso 1 1 calc R . .
H32B H 0.8182 0.5016 0.5142 0.066 Uiso 1 1 calc R . .
H32C H 0.6421 0.5237 0.4879 0.066 Uiso 1 1 calc R . .
C33 C 1.3726(3) 0.27471(19) 0.36655(18) 0.0253(6) Uani 1 1 d . . .
H33 H 1.3102 0.2237 0.3798 0.030 Uiso 1 1 calc R . .
C34 C 1.4971(3) 0.2632(2) 0.2865(2) 0.0383(8) Uani 1 1 d . . .
H34A H 1.4446 0.2800 0.2328 0.057 Uiso 1 1 calc R . .
H34B H 1.5528 0.1984 0.2964 0.057 Uiso 1 1 calc R . .
H34C H 1.5737 0.3040 0.2789 0.057 Uiso 1 1 calc R . .
C35 C 1.4522(4) 0.2626(2) 0.4486(2) 0.0461(9) Uani 1 1 d . . .
H35A H 1.5135 0.3121 0.4381 0.069 Uiso 1 1 calc R . .
H35B H 1.5235 0.2019 0.4603 0.069 Uiso 1 1 calc R . .
H35C H 1.3707 0.2659 0.5000 0.069 Uiso 1 1 calc R . .
C36 C 0.3229(6) 0.7959(3) 0.2338(3) 0.0837(16) Uani 1 1 d . . .
H36A H 0.2889 0.7558 0.2923 0.100 Uiso 1 1 calc R . .
H36B H 0.3803 0.7547 0.1950 0.100 Uiso 1 1 calc R . .
C37 C 0.1641(7) 0.8592(3) 0.1901(3) 0.0987(19) Uani 1 1 d . . .
H37A H 0.1213 0.9107 0.2195 0.118 Uiso 1 1 calc R . .
H37B H 0.1948 0.8870 0.1262 0.118 Uiso 1 1 calc R . .
C38 C 0.0372(5) 0.8048(3) 0.1988(3) 0.0782(13) Uani 1 1 d . . .
H38A H 0.0755 0.7573 0.1651 0.117 Uiso 1 1 calc R . .
H38B H -0.0571 0.8467 0.1754 0.117 Uiso 1 1 calc R . .
H38C H 0.0096 0.7748 0.2617 0.117 Uiso 1 1 calc R . .
C39 C 0.4296(9) 0.8489(4) 0.2455(4) 0.130(3) Uani 1 1 d . . .
H39A H 0.3745 0.8878 0.2868 0.155 Uiso 1 1 calc R . .
H39B H 0.4606 0.8911 0.1876 0.155 Uiso 1 1 calc R . .
C40 C 0.5769(7) 0.7883(4) 0.2817(4) 0.0996(18) Uani 1 1 d . . .
H40A H 0.5469 0.7465 0.3391 0.149 Uiso 1 1 calc R . .
H40B H 0.6456 0.8275 0.2897 0.149 Uiso 1 1 calc R . .
H40C H 0.6341 0.7514 0.2399 0.149 Uiso 1 1 calc R . .
Fe1 Fe 1.00642(4) 0.19621(3) 0.28692(2) 0.01723(11) Uani 1 1 d . . .
N1 N 1.2127(3) 0.13114(15) 0.27742(14) 0.0214(5) Uani 1 1 d . . .
N2 N 1.3332(3) 0.08651(17) 0.27585(15) 0.0291(5) Uani 1 1 d . . .
N3 N 1.0391(3) 0.30818(15) 0.21413(14) 0.0219(5) Uani 1 1 d . . .
N4 N 1.0608(3) 0.37637(17) 0.16973(16) 0.0345(6) Uani 1 1 d . . .
N5 N 0.8828(2) 0.11178(14) 0.36454(14) 0.0179(5) Uani 1 1 d . . .
N6 N 0.8373(2) 0.08271(14) 0.24197(14) 0.0191(5) Uani 1 1 d . . .
N7 N 0.9203(2) 0.16714(14) 0.11458(13) 0.0172(4) Uani 1 1 d . . .
N8 N 0.9286(2) 0.16798(15) 0.47164(14) 0.0202(5) Uani 1 1 d . . .
N9 N 1.0395(2) 0.28864(15) 0.43460(14) 0.0207(5) Uani 1 1 d . . .

loop_
_atom_site_aniso_label
_atom_site_aniso_U_11
_atom_site_aniso_U_22
_atom_site_aniso_U_33
_atom_site_aniso_U_23
_atom_site_aniso_U_13
_atom_site_aniso_U_12
C1 0.0171(13) 0.0168(13) 0.0267(15) -0.0025(11) -0.0026(11) -0.0026(10)
C2 0.0141(12) 0.0146(12) 0.0198(13) -0.0030(10) -0.0022(10) 0.0006(10)
C3 0.0248(14) 0.0209(14) 0.0266(15) -0.0088(12) -0.0077(11) -0.0056(11)
C4 0.0242(14) 0.0200(14) 0.0326(16) -0.0069(12) -0.0096(12) -0.0072(11)
C5 0.0230(13) 0.0161(13) 0.0147(13) -0.0049(10) -0.0033(10) -0.0057(10)
C6 0.0217(13) 0.0239(14) 0.0157(13) -0.0076(11) -0.0032(10) -0.0044(11)
C7 0.0245(14) 0.0348(17) 0.0237(15) -0.0104(13) 0.0012(11) -0.0102(13)
C8 0.0386(17) 0.0304(16) 0.0221(15) -0.0011(12) -0.0025(13) -0.0165(14)
C9 0.0324(15) 0.0212(15) 0.0255(15) -0.0012(12) -0.0078(12) -0.0041(12)
C10 0.0259(14) 0.0211(14) 0.0194(14) -0.0064(11) -0.0043(11) -0.0056(11)
C11 0.0236(14) 0.0184(14) 0.0279(15) -0.0019(12) -0.0040(11) 0.0012(11)
C12 0.0271(16) 0.043(2) 0.047(2) -0.0082(16) -0.0095(14) -0.0035(14)
C13 0.0376(18) 0.0354(18) 0.047(2) -0.0173(16) 0.0014(15) -0.0003(14)
C14 0.0238(14) 0.0242(15) 0.0227(15) -0.0075(12) -0.0026(11) -0.0013(11)
C15 0.0395(17) 0.0306(17) 0.0380(18) -0.0141(14) -0.0042(14) -0.0002(14)
C16 0.0222(15) 0.0401(18) 0.0363(18) -0.0089(14) -0.0042(13) -0.0005(13)
C17 0.0235(14) 0.0211(14) 0.0349(17) -0.0024(12) -0.0028(12) -0.0082(11)
C18 0.0231(14) 0.0225(15) 0.0315(16) 0.0042(12) 0.0029(12) -0.0064(12)
C19 0.0220(14) 0.0245(15) 0.0230(15) 0.0023(12) 0.0008(11) -0.0046(11)
C20 0.0171(13) 0.0201(14) 0.0197(14) -0.0007(11) -0.0007(10) -0.0017(10)
C21 0.0162(12) 0.0211(14) 0.0185(13) -0.0027(11) -0.0013(10) -0.0029(10)
C22 0.0342(16) 0.0332(16) 0.0157(14) -0.0087(12) -0.0003(11) -0.0070(13)
C23 0.0320(15) 0.0316(16) 0.0143(13) -0.0041(12) 0.0011(11) -0.0065(13)
C24 0.0240(14) 0.0217(14) 0.0161(13) -0.0071(11) -0.0018(10) -0.0073(11)
C25 0.0217(13) 0.0238(14) 0.0203(14) -0.0086(11) -0.0054(11) -0.0041(11)
C26 0.0206(13) 0.0307(16) 0.0260(15) -0.0125(12) -0.0013(11) -0.0085(12)
C27 0.0314(15) 0.0264(16) 0.0275(16) -0.0060(12) -0.0029(12) -0.0118(13)
C28 0.0267(14) 0.0215(14) 0.0271(15) -0.0074(12) -0.0081(12) -0.0014(11)
C29 0.0226(13) 0.0265(15) 0.0185(14) -0.0111(11) -0.0033(11) -0.0051(11)
C30 0.0212(14) 0.0261(15) 0.0276(15) -0.0082(12) -0.0011(11) -0.0028(11)
C31 0.0276(16) 0.069(2) 0.0375(19) -0.0228(17) -0.0048(14) -0.0119(16)
C32 0.0252(16) 0.070(2) 0.047(2) -0.0381(19) 0.0018(14) -0.0052(16)
C33 0.0224(14) 0.0241(15) 0.0300(16) -0.0085(12) -0.0024(11) -0.0040(11)
C34 0.0297(16) 0.0330(18) 0.048(2) -0.0144(15) 0.0062(14) -0.0008(13)
C35 0.045(2) 0.041(2) 0.055(2) -0.0157(17) -0.0261(17) 0.0083(16)
C36 0.139(4) 0.056(3) 0.049(3) -0.028(2) 0.041(3) -0.029(3)
C37 0.130(5) 0.038(3) 0.080(4) 0.010(2) 0.020(3) 0.023(3)
C38 0.081(3) 0.058(3) 0.084(3) -0.001(2) -0.020(3) -0.003(3)
C39 0.193(7) 0.080(4) 0.111(5) -0.053(4) 0.085(5) -0.063(5)
C40 0.134(5) 0.099(4) 0.083(4) -0.034(3) -0.028(4) -0.031(4)
Fe1 0.01851(19) 0.0172(2) 0.01565(19) -0.00270(15) -0.00073(14) -0.00551(14)
N1 0.0250(12) 0.0221(12) 0.0179(12) -0.0047(9) -0.0009(9) -0.0077(10)
N2 0.0264(13) 0.0303(14) 0.0287(14) -0.0076(11) -0.0030(10) -0.0013(11)
N3 0.0298(12) 0.0216(12) 0.0178(12) -0.0078(10) -0.0038(10) -0.0077(10)
N4 0.0577(17) 0.0243(14) 0.0248(14) -0.0005(11) -0.0105(12) -0.0171(12)
N5 0.0167(10) 0.0160(11) 0.0198(11) -0.0033(9) -0.0005(8) -0.0033(9)
N6 0.0189(11) 0.0167(11) 0.0223(12) -0.0035(9) -0.0027(9) -0.0058(9)
N7 0.0201(11) 0.0157(11) 0.0185(11) -0.0065(9) -0.0046(9) -0.0041(9)
N8 0.0198(11) 0.0225(12) 0.0162(11) -0.0024(9) 0.0001(9) -0.0046(9)
N9 0.0227(11) 0.0212(12) 0.0177(11) -0.0042(9) 0.0002(9) -0.0061(9)

loop_
_geom_bond_atom_site_label_1
_geom_bond_atom_site_label_2
_geom_bond_distance
_geom_bond_site_symmetry_2
_geom_bond_publ_flag
C1 N5 1.367(3) . ?
C1 C17 1.376(3) . ?
C1 N6 1.377(3) . ?
C2 N7 1.370(3) . ?
C2 N6 1.402(3) . ?
C2 Fe1 1.915(3) . ?
C3 C4 1.338(4) . ?
C3 N7 1.390(3) . ?
C3 H3 0.9500 . ?
C4 N6 1.390(3) . ?
C4 H4 0.9500 . ?
C5 C10 1.394(4) . ?
C5 C6 1.395(3) . ?
C5 N7 1.440(3) . ?
C6 C7 1.387(4) . ?
C6 C14 1.517(4) . ?
C7 C8 1.385(4) . ?
C7 H7 0.9500 . ?
C8 C9 1.381(4) . ?
C8 H8 0.9500 . ?
C9 C10 1.392(4) . ?
C9 H9 0.9500 . ?
C10 C11 1.518(4) . ?
C11 C12 1.523(4) . ?
C11 C13 1.524(4) . ?
C11 H11 1.0000 . ?
C12 H12A 0.9800 . ?
C12 H12B 0.9800 . ?
C12 H12C 0.9800 . ?
C13 H13A 0.9800 . ?
C13 H13B 0.9800 . ?
C13 H13C 0.9800 . ?
C14 C16 1.528(4) . ?
C14 C15 1.529(4) . ?
C14 H14 1.0000 . ?
C15 H15A 0.9800 . ?
C15 H15B 0.9800 . ?
C15 H15C 0.9800 . ?
C16 H16A 0.9800 . ?
C16 H16B 0.9800 . ?
C16 H16C 0.9800 . ?
C17 C18 1.396(4) . ?
C17 H17 0.9500 . ?
C18 C19 1.388(4) . ?
C18 H18 0.9500 . ?
C19 C20 1.373(3) . ?
C19 H19 0.9500 . ?
C20 N5 1.364(3) . ?
C20 N8 1.383(3) . ?
C21 N9 1.379(3) . ?
C21 N8 1.394(3) . ?
C21 Fe1 1.912(3) . ?
C22 C23 1.340(4) . ?
C22 N9 1.389(3) . ?
C22 H22 0.9500 . ?
C23 N8 1.382(3) . ?
C23 H23 0.9500 . ?
C24 C25 1.398(3) . ?
C24 C29 1.400(4) . ?
C24 N9 1.438(3) . ?
C25 C26 1.394(4) . ?
C25 C33 1.513(4) . ?
C26 C27 1.381(4) . ?
C26 H26 0.9500 . ?
C27 C28 1.385(4) . ?
C27 H27 0.9500 . ?
C28 C29 1.394(4) . ?
C28 H28 0.9500 . ?
C29 C30 1.521(3) . ?
C30 C31 1.522(4) . ?
C30 C32 1.523(4) . ?
C30 H30 1.0000 . ?
C31 H31A 0.9800 . ?
C31 H31B 0.9800 . ?
C31 H31C 0.9800 . ?
C32 H32A 0.9800 . ?
C32 H32B 0.9800 . ?
C32 H32C 0.9800 . ?
C33 C35 1.526(4) . ?
C33 C34 1.529(4) . ?
C33 H33 1.0000 . ?
C34 H34A 0.9800 . ?
C34 H34B 0.9800 . ?
C34 H34C 0.9800 . ?
C35 H35A 0.9800 . ?
C35 H35B 0.9800 . ?
C35 H35C 0.9800 . ?
C36 C39 1.426(7) . ?
C36 C37 1.641(7) . ?
C36 H36A 0.9900 . ?
C36 H36B 0.9900 . ?
C37 C38 1.489(6) . ?
C37 H37A 0.9900 . ?
C37 H37B 0.9900 . ?
C38 H38A 0.9800 . ?
C38 H38B 0.9800 . ?
C38 H38C 0.9800 . ?
C39 C40 1.505(8) . ?
C39 H39A 0.9900 . ?
C39 H39B 0.9900 . ?
C40 H40A 0.9800 . ?
C40 H40B 0.9800 . ?
C40 H40C 0.9800 . ?
Fe1 N3 1.820(2) . ?
Fe1 N1 1.847(2) . ?
Fe1 N5 1.890(2) . ?
N1 N2 1.115(3) . ?
N3 N4 1.113(3) . ?
